data_4127185
loop_
_publ_author_name
'Jie, Kecheng'
'Zhou, Yujuan'
'Li, Errui'
'Zhao, Run'
'Liu, Ming'
'Huang, Feihe'

_publ_section_title
;
 Linear Positional Isomer Sorting in Nonporous Adaptive Crystals of a
 Pillar[5]arene.
;
_journal_name_full 'Journal of the American Chemical Society'
_journal_paper_doi 10.1021/jacs.7b13156
_journal_year 2018
_chemical_formula_moiety '4(C55 H70 O10), 4(C5 H10), 2(C0.5 H Cl)'
_chemical_formula_sum 'C241 H322 Cl2 O40'
_chemical_formula_weight 3929.89
_space_group_crystal_system monoclinic
_space_group_IT_number 14
_space_group_name_Hall '-P 2yn'
_space_group_name_H-M_alt 'P 1 21/n 1'
_symmetry_space_group_name_Hall '-P 2yn'
_symmetry_space_group_name_H-M 'P 1 21/n 1'
_atom_sites_solution_hydrogens geom
_atom_sites_solution_primary dual
_audit_creation_date 2017-04-29
_audit_creation_method
;
Olex2 1.2-beta
(compiled 2017.03.28 svn.r3405 for OlexSys, GUI svn.r5335)
;
_cell_angle_alpha 90
_cell_angle_beta 103.8120(10)
_cell_angle_gamma 90
_cell_formula_units_Z 1
_cell_length_a 12.4113(3)
_cell_length_b 23.1325(5)
_cell_length_c 22.4665(4)
_cell_measurement_reflns_used 9890
_cell_measurement_temperature 173(2)
_cell_measurement_theta_max 66.74
_cell_measurement_theta_min 3.74
_cell_volume 6263.7(2)
_computing_cell_refinement 'SAINT v8.37A (Bruker, 2015)'
_computing_data_reduction 'SAINT v8.37A (Bruker, 2015)'
_computing_molecular_graphics 'Olex2 (Dolomanov et al., 2009)'
_computing_publication_material 'Olex2 (Dolomanov et al., 2009)'
_computing_structure_refinement 'ShelXL (Sheldrick, 2015)'
_computing_structure_solution 'ShelXT (Sheldrick, 2015)'
_diffrn_ambient_temperature 173.0
_diffrn_measured_fraction_theta_full 0.996
_diffrn_measured_fraction_theta_max 0.996
_diffrn_measurement_device_type 'Bruker APEX-II CCD'
_diffrn_measurement_method '\f and \w scans'
_diffrn_radiation_type CuK\a
_diffrn_radiation_wavelength 1.54178
_diffrn_reflns_av_R_equivalents 0.0944
_diffrn_reflns_av_unetI/netI 0.0474
_diffrn_reflns_Laue_measured_fraction_full 0.996
_diffrn_reflns_Laue_measured_fraction_max 0.996
_diffrn_reflns_limit_h_max 14
_diffrn_reflns_limit_h_min -14
_diffrn_reflns_limit_k_max 27
_diffrn_reflns_limit_k_min -27
_diffrn_reflns_limit_l_max 26
_diffrn_reflns_limit_l_min -24
_diffrn_reflns_number 52648
_diffrn_reflns_point_group_measured_fraction_full 0.996
_diffrn_reflns_point_group_measured_fraction_max 0.996
_diffrn_reflns_theta_full 66.810
_diffrn_reflns_theta_max 66.810
_diffrn_reflns_theta_min 2.784
_diffrn_standards_number 0
_exptl_absorpt_coefficient_mu 0.743
_exptl_absorpt_correction_type none
_exptl_crystal_density_diffrn 1.042
_exptl_crystal_F_000 2122
_refine_diff_density_max 0.710
_refine_diff_density_min -0.247
_refine_diff_density_rms 0.073
_refine_ls_extinction_method none
_refine_ls_goodness_of_fit_ref 1.045
_refine_ls_hydrogen_treatment constr
_refine_ls_matrix_type full
_refine_ls_number_parameters 727
_refine_ls_number_reflns 11075
_refine_ls_number_restraints 17
_refine_ls_restrained_S_all 1.064
_refine_ls_R_factor_all 0.1172
_refine_ls_R_factor_gt 0.0764
_refine_ls_shift/su_max 0.002
_refine_ls_shift/su_mean 0.000
_refine_ls_structure_factor_coef Fsqd
_refine_ls_weighting_details 'w=1/[\s^2^(Fo^2^)+(0.1304P)^2^+3.2920P] where P=(Fo^2^+2Fc^2^)/3'
_refine_ls_weighting_scheme calc
_refine_ls_wR_factor_gt 0.2172
_refine_ls_wR_factor_ref 0.2538
_reflns_Friedel_coverage 0.000
_reflns_number_gt 7050
_reflns_number_total 11075
_reflns_threshold_expression 'I > 2\s(I)'
_cod_data_source_file ja7b13156_si_004.cif
_cod_data_source_block 170417zd_p5_0m
_cod_database_code 4127185
_shelx_shelxl_version_number 2014/7
_shelx_space_group_comment
;
The symmetry employed for this shelxl refinement is uniquely defined
by the following loop, which should always be used as a source of
symmetry information in preference to the above space-group names.
They are only intended as comments.
;
_olex2_refinement_description
;
1. Fixed Uiso
 At 1.2 times of:
  All C(H) groups, All C(H,H) groups, All C(H,H,H,H) groups
 At 1.5 times of:
  All C(H,H,H) groups
2. Restrained distances
 Cl3-Cl1 = Cl1-Cl3A
 2.8 with sigma of 0.02
3. Rigid body (RIGU) restrains
 Cl1, Cl3, Cl3A, C61
 with sigma for 1-2 distances of 0.004 and sigma for 1-3 distances of 0.004
4. Others
 Sof(C60A)=Sof(H60D)=Sof(H60E)=Sof(H60F)=Sof(C56A)=Sof(H56C)=Sof(C57A)=
 Sof(H57A)=Sof(C58A)=Sof(H58A)=Sof(H58B)=Sof(C59A)=Sof(H59D)=Sof(H59E)=
 Sof(H59F)=1-FVAR(1)
 Sof(C56)=Sof(H56A)=Sof(H56B)=Sof(C57)=Sof(H57)=Sof(C58)=Sof(H58)=Sof(C60)=
 Sof(H60A)=Sof(H60B)=Sof(H60C)=Sof(C59)=Sof(H59A)=Sof(H59B)=Sof(H59C)=FVAR(1)
 Fixed Sof: Cl1(0.25) Cl3(0.125) Cl3A(0.125) C61(0.25) H61A(0.125) H61B(0.125)
 H61C(0.125) H61D(0.125)
5.a Secondary CH2 refined with riding coordinates:
 C54(H54A,H54B), C9(H9A,H9B), C53(H53A,H53B), C50(H50A,H50B), C20(H20A,H20B),
 C5(H5A,H5B), C12(H12A,H12B), C42(H42A,H42B), C31(H31A,H31B), C23(H23A,H23B),
 C28(H28A,H28B), C34(H34A,H34B), C17(H17A,H17B), C39(H39A,H39B), C45(H45A,H45B),
  C56(H56A,H56B), C58A(H58A,H58B), C61(H61A,H61B), C61(H61C,H61D)
5.b Aromatic/amide H refined with riding coordinates:
 C19(H19), C8(H8), C3(H3), C14(H14), C30(H30), C52(H52), C41(H41), C47(H47),
 C36(H36), C25(H25), C57(H57), C58(H58), C56A(H56C), C57A(H57A)
5.c Idealised Me refined as rotating group:
 C55(H55A,H55B,H55C), C13(H13A,H13B,H13C), C51(H51A,H51B,H51C), C24(H24A,H24B,
 H24C), C6(H6A,H6B,H6C), C35(H35A,H35B,H35C), C29(H29A,H29B,H29C), C40(H40A,
 H40B,H40C), C46(H46A,H46B,H46C), C18(H18A,H18B,H18C), C60(H60A,H60B,H60C),
 C59(H59A,H59B,H59C), C60A(H60D,H60E,H60F), C59A(H59D,H59E,H59F)
;
_olex2_submission_special_instructions 'No special instructions were received'

loop_
_space_group_symop_operation_xyz
'x, y, z'
'-x+1/2, y+1/2, -z+1/2'
'-x, -y, -z'
'x-1/2, -y-1/2, z-1/2'

loop_
_atom_site_label
_atom_site_type_symbol
_atom_site_fract_x
_atom_site_fract_y
_atom_site_fract_z
_atom_site_U_iso_or_equiv
_atom_site_adp_type
_atom_site_occupancy
_atom_site_site_symmetry_order
_atom_site_calc_flag
_atom_site_refinement_flags_posn
_atom_site_refinement_flags_adp
_atom_site_refinement_flags_occupancy
_atom_site_disorder_assembly
_atom_site_disorder_group
O1 O 0.44996(15) 0.40631(9) 0.48823(9) 0.0436(5) Uani 1 1 d . . . . .
O10 O 0.83773(15) 0.30500(9) 0.51058(9) 0.0452(5) Uani 1 1 d . . . . .
O2 O 0.79114(16) 0.49553(9) 0.39620(9) 0.0469(5) Uani 1 1 d . . . . .
O3 O 0.36110(16) 0.50923(10) 0.28475(9) 0.0485(5) Uani 1 1 d . . . . .
O6 O 0.68741(18) 0.22835(10) 0.16267(10) 0.0571(6) Uani 1 1 d . . . . .
O5 O 0.29376(17) 0.34983(10) 0.12986(10) 0.0538(6) Uani 1 1 d . . . . .
O7 O 0.34018(17) 0.15918(11) 0.24334(10) 0.0575(6) Uani 1 1 d . . . . .
O9 O 0.43711(18) 0.18895(11) 0.47289(11) 0.0580(6) Uani 1 1 d . . . . .
O4 O 0.69284(19) 0.45067(11) 0.16908(10) 0.0587(6) Uani 1 1 d . . . . .
O8 O 0.77546(18) 0.12860(12) 0.37325(11) 0.0635(7) Uani 1 1 d . . . . .
C4 C 0.7080(2) 0.47246(13) 0.42052(12) 0.0384(6) Uani 1 1 d . . . . .
C1 C 0.5334(2) 0.43016(13) 0.46482(11) 0.0372(6) Uani 1 1 d . . . . .
C19 C 0.6337(2) 0.49580(12) 0.25414(13) 0.0406(6) Uani 1 1 d . . . . .
H19 H 0.7079 0.5069 0.2726 0.049 Uiso 1 1 calc R . . . .
C10 C 0.5508(2) 0.50974(12) 0.28302(12) 0.0378(6) Uani 1 1 d . . . . .
C7 C 0.6017(2) 0.49360(12) 0.39657(12) 0.0371(6) Uani 1 1 d . . . . .
C11 C 0.4416(2) 0.49390(13) 0.25447(12) 0.0399(6) Uani 1 1 d . . . . .
C2 C 0.6409(2) 0.40969(13) 0.49004(11) 0.0378(6) Uani 1 1 d . . . . .
C49 C 0.7395(2) 0.27475(13) 0.50213(11) 0.0403(7) Uani 1 1 d . . . . .
C48 C 0.6505(2) 0.30342(13) 0.51623(11) 0.0402(7) Uani 1 1 d . . . . .
C16 C 0.6120(2) 0.46611(13) 0.19905(13) 0.0430(7) Uani 1 1 d . . . . .
C54 C 0.3399(2) 0.42800(14) 0.46405(13) 0.0446(7) Uani 1 1 d . . . . .
H54A H 0.3177 0.4221 0.4191 0.054 Uiso 1 1 calc R . . . .
H54B H 0.3368 0.4699 0.4726 0.054 Uiso 1 1 calc R . . . .
C9 C 0.5785(2) 0.53821(13) 0.34535(12) 0.0416(7) Uani 1 1 d . . . . .
H9A H 0.5156 0.5629 0.3496 0.050 Uiso 1 1 calc R . . . .
H9B H 0.6444 0.5633 0.3490 0.050 Uiso 1 1 calc R . . . .
C8 C 0.5154(2) 0.47207(12) 0.41938(12) 0.0382(6) Uani 1 1 d . . . . .
H8 H 0.4423 0.4863 0.4036 0.046 Uiso 1 1 calc R . . . .
C3 C 0.7271(2) 0.43112(13) 0.46705(12) 0.0405(7) Uani 1 1 d . . . . .
H3 H 0.8004 0.4174 0.4833 0.049 Uiso 1 1 calc R . . . .
C53 C 0.6623(2) 0.36507(14) 0.54062(12) 0.0433(7) Uani 1 1 d . . . . .
H53A H 0.6093 0.3712 0.5668 0.052 Uiso 1 1 calc R . . . .
H53B H 0.7382 0.3705 0.5665 0.052 Uiso 1 1 calc R . . . .
C14 C 0.4195(2) 0.46418(13) 0.19915(12) 0.0430(7) Uani 1 1 d . . . . .
H14 H 0.3450 0.4541 0.1800 0.052 Uiso 1 1 calc R . . . .
C44 C 0.5360(2) 0.21912(14) 0.48368(13) 0.0458(7) Uani 1 1 d . . . . .
C33 C 0.4479(2) 0.15082(14) 0.27724(14) 0.0478(7) Uani 1 1 d . . . . .
C27 C 0.5903(2) 0.25998(14) 0.15396(12) 0.0454(7) Uani 1 1 d . . . . .
C32 C 0.5302(3) 0.15370(13) 0.24448(14) 0.0473(7) Uani 1 1 d . . . . .
C15 C 0.5037(3) 0.44881(13) 0.17118(12) 0.0437(7) Uani 1 1 d . . . . .
C22 C 0.3904(2) 0.31840(14) 0.13756(12) 0.0449(7) Uani 1 1 d . . . . .
C43 C 0.6255(3) 0.19026(14) 0.46994(12) 0.0453(7) Uani 1 1 d . . . . .
C38 C 0.6676(3) 0.13649(14) 0.33949(14) 0.0485(7) Uani 1 1 d . . . . .
C37 C 0.5852(3) 0.13492(13) 0.37195(14) 0.0477(7) Uani 1 1 d . . . . .
C30 C 0.5829(3) 0.31829(15) 0.13787(13) 0.0476(7) Uani 1 1 d . . . . .
H30 H 0.6471 0.3380 0.1324 0.057 Uiso 1 1 calc R . . . .
C21 C 0.4834(3) 0.34811(14) 0.12962(12) 0.0448(7) Uani 1 1 d . . . . .
C52 C 0.7269(2) 0.21854(14) 0.48013(12) 0.0445(7) Uani 1 1 d . . . . .
H52 H 0.7890 0.1990 0.4719 0.053 Uiso 1 1 calc R . . . .
C41 C 0.6395(3) 0.14577(14) 0.27678(15) 0.0497(8) Uani 1 1 d . . . . .
H41 H 0.6967 0.1467 0.2552 0.060 Uiso 1 1 calc R . . . .
C50 C 0.9315(2) 0.27498(15) 0.49964(13) 0.0476(7) Uani 1 1 d . . . . .
H50A H 0.9146 0.2598 0.4572 0.057 Uiso 1 1 calc R . . . .
H50B H 0.9510 0.2421 0.5284 0.057 Uiso 1 1 calc R . . . .
C47 C 0.5495(2) 0.27490(14) 0.50719(12) 0.0446(7) Uani 1 1 d . . . . .
H47 H 0.4884 0.2939 0.5173 0.054 Uiso 1 1 calc R . . . .
C26 C 0.4975(2) 0.23008(14) 0.16099(12) 0.0453(7) Uani 1 1 d . . . . .
C20 C 0.4780(3) 0.41179(15) 0.11381(13) 0.0516(8) Uani 1 1 d . . . . .
H20A H 0.4029 0.4213 0.0890 0.062 Uiso 1 1 calc R . . . .
H20B H 0.5319 0.4205 0.0889 0.062 Uiso 1 1 calc R . . . .
C36 C 0.4756(3) 0.14165(14) 0.33985(14) 0.0486(7) Uani 1 1 d . . . . .
H36 H 0.4184 0.1399 0.3614 0.058 Uiso 1 1 calc R . . . .
C25 C 0.3979(3) 0.26005(15) 0.15284(12) 0.0477(8) Uani 1 1 d . . . . .
H25 H 0.3336 0.2402 0.1578 0.057 Uiso 1 1 calc R . . . .
C5 C 0.9015(2) 0.47820(17) 0.42207(15) 0.0542(8) Uani 1 1 d . . . . .
H5A H 0.9105 0.4365 0.4148 0.065 Uiso 1 1 calc R . . . .
H5B H 0.9206 0.4851 0.4668 0.065 Uiso 1 1 calc R . . . .
C12 C 0.2504(3) 0.49116(16) 0.25830(15) 0.0538(8) Uani 1 1 d . . . . .
H12A H 0.2471 0.4485 0.2542 0.065 Uiso 1 1 calc R . . . .
H12B H 0.2236 0.5085 0.2171 0.065 Uiso 1 1 calc R . . . .
C42 C 0.6133(3) 0.13048(15) 0.44146(15) 0.0548(8) Uani 1 1 d . . . . .
H42A H 0.5537 0.1092 0.4546 0.066 Uiso 1 1 calc R . . . .
H42B H 0.6834 0.1087 0.4557 0.066 Uiso 1 1 calc R . . . .
C31 C 0.5029(3) 0.16591(15) 0.17647(14) 0.0534(8) Uani 1 1 d . . . . .
H31A H 0.4306 0.1480 0.1573 0.064 Uiso 1 1 calc R . . . .
H31B H 0.5599 0.1475 0.1585 0.064 Uiso 1 1 calc R . . . .
C23 C 0.1969(3) 0.31974(16) 0.13680(15) 0.0563(9) Uani 1 1 d . . . . .
H23A H 0.2091 0.3037 0.1787 0.068 Uiso 1 1 calc R . . . .
H23B H 0.1800 0.2874 0.1072 0.068 Uiso 1 1 calc R . . . .
C55 C 0.2638(3) 0.39529(16) 0.49472(16) 0.0576(9) Uani 1 1 d . . . . .
H55A H 0.1878 0.4096 0.4798 0.086 Uiso 1 1 calc GR . . . .
H55B H 0.2875 0.4009 0.5392 0.086 Uiso 1 1 calc GR . . . .
H55C H 0.2664 0.3541 0.4852 0.086 Uiso 1 1 calc GR . . . .
C28 C 0.7813(3) 0.25534(18) 0.14896(17) 0.0637(9) Uani 1 1 d . . . . .
H28A H 0.8058 0.2884 0.1769 0.076 Uiso 1 1 calc R . . . .
H28B H 0.7627 0.2698 0.1063 0.076 Uiso 1 1 calc R . . . .
C13 C 0.1795(3) 0.51120(19) 0.30050(17) 0.0656(10) Uani 1 1 d . . . . .
H13A H 0.1018 0.5010 0.2827 0.098 Uiso 1 1 calc GR . . . .
H13B H 0.1860 0.5532 0.3056 0.098 Uiso 1 1 calc GR . . . .
H13C H 0.2046 0.4924 0.3405 0.098 Uiso 1 1 calc GR . . . .
C51 C 1.0256(3) 0.31684(17) 0.50905(17) 0.0595(9) Uani 1 1 d . . . . .
H51A H 1.0057 0.3490 0.4801 0.089 Uiso 1 1 calc GR . . . .
H51B H 1.0916 0.2973 0.5021 0.089 Uiso 1 1 calc GR . . . .
H51C H 1.0414 0.3317 0.5511 0.089 Uiso 1 1 calc GR . . . .
C34 C 0.2530(3) 0.15167(18) 0.27434(17) 0.0632(9) Uani 1 1 d . . . . .
H34A H 0.2607 0.1799 0.3082 0.076 Uiso 1 1 calc R . . . .
H34B H 0.2552 0.1122 0.2916 0.076 Uiso 1 1 calc R . . . .
C24 C 0.1029(3) 0.3617(2) 0.12533(19) 0.0742(12) Uani 1 1 d . . . . .
H24A H 0.0930 0.3782 0.0842 0.111 Uiso 1 1 calc GR . . . .
H24B H 0.1191 0.3927 0.1559 0.111 Uiso 1 1 calc GR . . . .
H24C H 0.0348 0.3417 0.1284 0.111 Uiso 1 1 calc GR . . . .
C17 C 0.8024(3) 0.47312(19) 0.1922(2) 0.0687(10) Uani 1 1 d . . . . .
H17A H 0.8354 0.4570 0.2333 0.082 Uiso 1 1 calc R . . . .
H17B H 0.8001 0.5158 0.1955 0.082 Uiso 1 1 calc R . . . .
C6 C 0.9759(3) 0.5131(2) 0.39218(19) 0.0739(11) Uani 1 1 d . . . . .
H6A H 0.9584 0.5047 0.3482 0.111 Uiso 1 1 calc GR . . . .
H6B H 1.0535 0.5029 0.4104 0.111 Uiso 1 1 calc GR . . . .
H6C H 0.9646 0.5543 0.3985 0.111 Uiso 1 1 calc GR . . . .
C35 C 0.1452(3) 0.1613(2) 0.2273(2) 0.0777(12) Uani 1 1 d . . . . .
H35A H 0.1401 0.1342 0.1932 0.116 Uiso 1 1 calc GR . . . .
H35B H 0.1429 0.2011 0.2118 0.116 Uiso 1 1 calc GR . . . .
H35C H 0.0828 0.1550 0.2462 0.116 Uiso 1 1 calc GR . . . .
C39 C 0.8623(3) 0.1300(2) 0.34222(19) 0.0735(11) Uani 1 1 d . . . . .
H39A H 0.8670 0.1688 0.3243 0.088 Uiso 1 1 calc R . . . .
H39B H 0.8485 0.1012 0.3087 0.088 Uiso 1 1 calc R . . . .
C45 C 0.3459(3) 0.2156(2) 0.4886(2) 0.0792(13) Uani 1 1 d . . . . .
H45A H 0.3252 0.2513 0.4643 0.095 Uiso 1 1 calc R . . . .
H45B H 0.3647 0.2260 0.5326 0.095 Uiso 1 1 calc R . . . .
C29 C 0.8712(3) 0.2109(2) 0.1571(2) 0.0850(13) Uani 1 1 d . . . . .
H29A H 0.8470 0.1790 0.1282 0.127 Uiso 1 1 calc GR . . . .
H29B H 0.8870 0.1959 0.1992 0.127 Uiso 1 1 calc GR . . . .
H29C H 0.9384 0.2285 0.1494 0.127 Uiso 1 1 calc GR . . . .
C40 C 0.9685(3) 0.1162(3) 0.3883(3) 0.113(2) Uani 1 1 d . . . . .
H40A H 1.0290 0.1126 0.3673 0.170 Uiso 1 1 calc GR . . . .
H40B H 0.9601 0.0798 0.4089 0.170 Uiso 1 1 calc GR . . . .
H40C H 0.9857 0.1473 0.4187 0.170 Uiso 1 1 calc GR . . . .
C46 C 0.2510(4) 0.1732(3) 0.4752(3) 0.116(2) Uani 1 1 d . . . . .
H46A H 0.2223 0.1698 0.4308 0.174 Uiso 1 1 calc GR . . . .
H46B H 0.1919 0.1870 0.4938 0.174 Uiso 1 1 calc GR . . . .
H46C H 0.2772 0.1354 0.4924 0.174 Uiso 1 1 calc GR . . . .
C18 C 0.8697(4) 0.4558(3) 0.1478(3) 0.124(2) Uani 1 1 d . . . . .
H18A H 0.8320 0.4684 0.1065 0.185 Uiso 1 1 calc GR . . . .
H18B H 0.8782 0.4136 0.1483 0.185 Uiso 1 1 calc GR . . . .
H18C H 0.9431 0.4739 0.1597 0.185 Uiso 1 1 calc GR . . . .
C56 C 0.6880(8) 0.3128(3) 0.3258(2) 0.083(3) Uani 0.565(4) 1 d . . P A 1
H56A H 0.7102 0.3064 0.3706 0.100 Uiso 0.565(4) 1 calc R . P A 1
H56B H 0.6794 0.2744 0.3057 0.100 Uiso 0.565(4) 1 calc R . P A 1
C57 C 0.5812(7) 0.3421(2) 0.3109(2) 0.070(2) Uani 0.565(4) 1 d . . P A 1
H57 H 0.5696 0.3786 0.2909 0.084 Uiso 0.565(4) 1 calc R . P A 1
C58 C 0.4949(9) 0.3105(3) 0.3294(3) 0.084(3) Uani 0.565(4) 1 d . . P A 1
H58 H 0.5053 0.2743 0.3499 0.101 Uiso 0.565(4) 1 calc R . P A 1
C60 C 0.7750(8) 0.3434(3) 0.3075(3) 0.090(3) Uani 0.565(4) 1 d . . P A 1
H60A H 0.7529 0.3512 0.2634 0.135 Uiso 0.565(4) 1 calc GR . P A 1
H60B H 0.8427 0.3200 0.3167 0.135 Uiso 0.565(4) 1 calc GR . P A 1
H60C H 0.7889 0.3801 0.3299 0.135 Uiso 0.565(4) 1 calc GR . P A 1
C59 C 0.3961(9) 0.3392(3) 0.3137(3) 0.094(3) Uani 0.565(4) 1 d . . P A 1
H59A H 0.4047 0.3778 0.3322 0.140 Uiso 0.565(4) 1 calc GR . P A 1
H59B H 0.3398 0.3176 0.3285 0.140 Uiso 0.565(4) 1 calc GR . P A 1
H59C H 0.3729 0.3428 0.2690 0.140 Uiso 0.565(4) 1 calc GR . P A 1
C60A C 0.8947(9) 0.3121(4) 0.3212(3) 0.077(3) Uani 0.435(4) 1 d . . P A 2
H60D H 0.8259 0.3346 0.3101 0.116 Uiso 0.435(4) 1 calc GR . P A 2
H60E H 0.9136 0.3048 0.3655 0.116 Uiso 0.435(4) 1 calc GR . P A 2
H60F H 0.8845 0.2752 0.2992 0.116 Uiso 0.435(4) 1 calc GR . P A 2
C56A C 0.9786(9) 0.3424(4) 0.3058(4) 0.071(3) Uani 0.435(4) 1 d . . P A 2
H56C H 0.9700 0.3787 0.2853 0.086 Uiso 0.435(4) 1 calc R . P A 2
C57A C 1.0861(10) 0.3103(4) 0.3257(4) 0.084(3) Uani 0.435(4) 1 d . . P A 2
H57A H 1.0933 0.2737 0.3455 0.101 Uiso 0.435(4) 1 calc R . P A 2
C58A C 1.1758(10) 0.3409(4) 0.3116(3) 0.074(3) Uani 0.435(4) 1 d . . P A 2
H58A H 1.1828 0.3788 0.3327 0.088 Uiso 0.435(4) 1 calc R . P A 2
H58B H 1.1584 0.3483 0.2670 0.088 Uiso 0.435(4) 1 calc R . P A 2
C59A C 1.2827(11) 0.3109(4) 0.3292(4) 0.092(4) Uani 0.435(4) 1 d . . P A 2
H59D H 1.2797 0.2755 0.3048 0.138 Uiso 0.435(4) 1 calc GR . P A 2
H59E H 1.2986 0.3008 0.3728 0.138 Uiso 0.435(4) 1 calc GR . P A 2
H59F H 1.3414 0.3362 0.3217 0.138 Uiso 0.435(4) 1 calc GR . P A 2
Cl1 Cl 0.4549(7) 0.0132(5) 0.4961(5) 0.176(4) Uani 0.25 1 d D U P B .
Cl3 Cl 0.3257(19) 0.0372(7) 0.3949(8) 0.221(11) Uani 0.125 1 d D U P B 1
Cl3A Cl 0.2367(12) 0.0142(9) 0.4756(10) 0.182(7) Uani 0.125 1 d D U P B 2
C61 C 0.3509(15) 0.0105(6) 0.4493(8) 0.076(4) Uani 0.25 1 d . U P . .
H61A H 0.3379 -0.0311 0.4400 0.091 Uiso 0.125 1 calc R . P B 1
H61B H 0.2929 0.0227 0.4702 0.091 Uiso 0.125 1 calc R . P B 1
H61C H 0.3493 -0.0260 0.4262 0.091 Uiso 0.125 1 calc R . P B 2
H61D H 0.3497 0.0427 0.4201 0.091 Uiso 0.125 1 calc R . P B 2

loop_
_atom_site_aniso_label
_atom_site_aniso_U_11
_atom_site_aniso_U_22
_atom_site_aniso_U_33
_atom_site_aniso_U_23
_atom_site_aniso_U_13
_atom_site_aniso_U_12
O1 0.0340(10) 0.0570(13) 0.0411(10) 0.0004(9) 0.0115(8) -0.0027(9)
O10 0.0333(11) 0.0572(13) 0.0444(11) 0.0065(9) 0.0081(8) -0.0008(9)
O2 0.0371(11) 0.0562(13) 0.0501(11) 0.0067(9) 0.0157(9) 0.0004(9)
O3 0.0428(12) 0.0567(13) 0.0481(11) -0.0108(10) 0.0151(9) 0.0058(10)
O6 0.0446(13) 0.0612(15) 0.0636(14) -0.0084(11) 0.0095(10) 0.0072(11)
O5 0.0460(13) 0.0628(15) 0.0499(12) -0.0106(10) 0.0062(9) 0.0077(11)
O7 0.0386(12) 0.0703(16) 0.0571(13) -0.0054(11) -0.0015(9) -0.0057(11)
O9 0.0421(13) 0.0659(16) 0.0642(14) 0.0062(11) 0.0092(10) -0.0108(11)
O4 0.0585(14) 0.0697(16) 0.0567(13) -0.0066(11) 0.0313(11) 0.0013(12)
O8 0.0408(13) 0.0774(17) 0.0667(15) -0.0027(12) 0.0018(10) 0.0105(11)
C4 0.0370(15) 0.0451(16) 0.0355(14) -0.0045(12) 0.0137(11) -0.0013(12)
C1 0.0358(14) 0.0450(16) 0.0314(13) -0.0078(11) 0.0092(10) -0.0052(12)
C19 0.0412(16) 0.0390(16) 0.0426(15) 0.0052(12) 0.0119(12) 0.0015(12)
C10 0.0428(16) 0.0350(15) 0.0368(14) 0.0040(11) 0.0118(11) 0.0028(12)
C7 0.0406(15) 0.0370(15) 0.0335(13) -0.0087(11) 0.0089(11) -0.0027(12)
C11 0.0433(16) 0.0407(16) 0.0372(14) 0.0026(12) 0.0126(12) 0.0069(13)
C2 0.0383(15) 0.0455(17) 0.0289(12) -0.0047(11) 0.0062(10) -0.0031(12)
C49 0.0354(15) 0.0538(18) 0.0289(13) 0.0123(12) 0.0023(10) -0.0032(13)
C48 0.0363(15) 0.0557(18) 0.0255(12) 0.0103(12) 0.0016(10) -0.0041(13)
C16 0.0485(17) 0.0429(17) 0.0421(15) 0.0050(12) 0.0201(13) 0.0066(13)
C54 0.0307(14) 0.059(2) 0.0431(15) -0.0099(13) 0.0066(11) -0.0029(13)
C9 0.0451(16) 0.0380(16) 0.0414(15) -0.0036(12) 0.0097(12) 0.0025(13)
C8 0.0353(14) 0.0444(16) 0.0334(13) -0.0100(11) 0.0052(11) 0.0020(12)
C3 0.0348(15) 0.0519(18) 0.0344(13) -0.0054(12) 0.0076(11) -0.0009(13)
C53 0.0379(15) 0.064(2) 0.0273(13) 0.0014(12) 0.0062(11) -0.0030(14)
C14 0.0455(16) 0.0457(17) 0.0372(14) 0.0012(12) 0.0088(12) 0.0031(13)
C44 0.0368(16) 0.058(2) 0.0387(14) 0.0124(13) 0.0023(12) -0.0053(14)
C33 0.0387(16) 0.0458(18) 0.0533(17) -0.0084(14) -0.0003(13) -0.0025(13)
C27 0.0442(17) 0.0526(19) 0.0373(14) -0.0134(13) 0.0054(12) 0.0046(14)
C32 0.0459(17) 0.0433(17) 0.0483(16) -0.0111(13) 0.0026(13) -0.0012(14)
C15 0.0566(18) 0.0435(17) 0.0324(14) 0.0007(12) 0.0132(12) 0.0047(14)
C22 0.0430(17) 0.056(2) 0.0328(14) -0.0121(13) 0.0026(11) 0.0077(14)
C43 0.0484(18) 0.0488(18) 0.0345(14) 0.0117(12) 0.0017(12) -0.0003(14)
C38 0.0435(17) 0.0393(17) 0.0569(18) -0.0071(13) 0.0003(14) 0.0040(13)
C37 0.0491(18) 0.0382(17) 0.0518(17) 0.0017(13) 0.0040(14) -0.0007(14)
C30 0.0467(18) 0.059(2) 0.0375(15) -0.0131(13) 0.0099(12) -0.0029(15)
C21 0.0505(18) 0.0537(19) 0.0297(13) -0.0101(12) 0.0088(12) 0.0057(14)
C52 0.0382(16) 0.058(2) 0.0354(14) 0.0119(13) 0.0046(11) 0.0025(14)
C41 0.0464(18) 0.0456(18) 0.0559(18) -0.0112(14) 0.0095(14) 0.0007(14)
C50 0.0391(16) 0.064(2) 0.0411(15) 0.0089(14) 0.0121(12) 0.0034(14)
C47 0.0397(16) 0.059(2) 0.0336(14) 0.0085(13) 0.0061(11) -0.0002(14)
C26 0.0454(17) 0.0521(19) 0.0347(14) -0.0137(13) 0.0023(12) 0.0025(14)
C20 0.060(2) 0.060(2) 0.0350(15) -0.0020(14) 0.0125(13) 0.0096(16)
C36 0.0447(17) 0.0443(18) 0.0547(18) 0.0012(14) 0.0079(13) -0.0024(14)
C25 0.0461(17) 0.058(2) 0.0366(14) -0.0144(13) 0.0056(12) -0.0016(15)
C5 0.0358(16) 0.073(2) 0.0549(18) 0.0062(16) 0.0133(13) 0.0006(15)
C12 0.0420(17) 0.066(2) 0.0549(18) -0.0027(16) 0.0141(14) 0.0017(15)
C42 0.0507(19) 0.052(2) 0.0573(19) 0.0137(15) 0.0034(14) -0.0013(15)
C31 0.0543(19) 0.053(2) 0.0491(17) -0.0166(15) 0.0052(14) -0.0013(15)
C23 0.0467(18) 0.073(2) 0.0473(17) -0.0186(16) 0.0064(14) 0.0036(16)
C55 0.0409(18) 0.067(2) 0.067(2) -0.0097(17) 0.0169(15) -0.0103(16)
C28 0.047(2) 0.077(3) 0.068(2) -0.0034(19) 0.0152(16) 0.0084(18)
C13 0.051(2) 0.082(3) 0.068(2) -0.0007(19) 0.0236(17) 0.0098(19)
C51 0.0410(18) 0.073(2) 0.068(2) 0.0118(18) 0.0189(15) -0.0030(16)
C34 0.0422(19) 0.074(3) 0.071(2) -0.0072(18) 0.0084(16) -0.0037(17)
C24 0.049(2) 0.095(3) 0.074(2) -0.024(2) 0.0056(17) 0.014(2)
C17 0.054(2) 0.072(3) 0.089(3) -0.008(2) 0.0345(19) -0.0010(18)
C6 0.047(2) 0.096(3) 0.084(3) 0.024(2) 0.0268(18) -0.003(2)
C35 0.042(2) 0.092(3) 0.089(3) -0.004(2) -0.0030(18) -0.0047(19)
C39 0.045(2) 0.085(3) 0.085(3) -0.028(2) 0.0055(18) 0.0006(19)
C45 0.045(2) 0.104(3) 0.091(3) -0.024(2) 0.0209(19) -0.017(2)
C29 0.056(2) 0.097(3) 0.104(3) 0.012(3) 0.023(2) 0.023(2)
C40 0.047(2) 0.162(6) 0.118(4) -0.028(4) -0.006(2) 0.014(3)
C46 0.053(3) 0.136(5) 0.162(5) -0.041(4) 0.033(3) -0.035(3)
C18 0.083(3) 0.168(6) 0.142(5) -0.045(4) 0.073(3) -0.011(4)
C56 0.182(9) 0.044(4) 0.017(2) 0.002(2) 0.014(4) -0.033(5)
C57 0.164(7) 0.019(3) 0.023(2) 0.003(2) 0.016(3) -0.001(4)
C58 0.180(9) 0.029(3) 0.032(3) 0.004(2) 0.006(4) -0.008(4)
C60 0.168(9) 0.054(4) 0.031(3) -0.014(3) -0.011(4) 0.029(5)
C59 0.196(10) 0.060(5) 0.028(3) -0.023(3) 0.034(4) -0.054(6)
C60A 0.140(9) 0.054(5) 0.023(3) -0.004(3) -0.007(4) 0.004(6)
C56A 0.128(9) 0.032(4) 0.046(4) -0.007(3) 0.004(5) 0.001(5)
C57A 0.137(10) 0.055(6) 0.054(5) -0.004(4) 0.010(5) -0.029(6)
C58A 0.155(10) 0.037(4) 0.024(3) -0.009(3) 0.013(4) -0.020(5)
C59A 0.185(12) 0.043(5) 0.046(4) -0.010(4) 0.024(6) -0.061(7)
Cl1 0.182(9) 0.156(9) 0.181(7) 0.043(6) 0.024(7) -0.035(6)
Cl3 0.34(2) 0.116(11) 0.151(9) 0.031(8) -0.058(11) -0.119(13)
Cl3A 0.165(10) 0.165(16) 0.207(16) -0.020(13) 0.028(10) -0.020(9)
C61 0.110(9) 0.017(6) 0.089(8) -0.019(5) 0.004(7) -0.001(6)

loop_
_atom_type_symbol
_atom_type_description
_atom_type_scat_dispersion_real
_atom_type_scat_dispersion_imag
_atom_type_scat_source
C C 0.0180 0.0090 'International Tables Vol C Tables 4.2.6.8 and 6.1.1.4'
H H 0.0000 0.0000 'International Tables Vol C Tables 4.2.6.8 and 6.1.1.4'
Cl Cl 0.3639 0.7018 'International Tables Vol C Tables 4.2.6.8 and 6.1.1.4'
O O 0.0490 0.0320 'International Tables Vol C Tables 4.2.6.8 and 6.1.1.4'

loop_
_geom_angle_atom_site_label_1
_geom_angle_atom_site_label_2
_geom_angle_atom_site_label_3
_geom_angle
_geom_angle_site_symmetry_1
C1 O1 C54 116.6(2) .
C49 O10 C50 117.4(2) .
C4 O2 C5 118.0(2) .
C11 O3 C12 117.3(2) .
C27 O6 C28 118.0(3) .
C22 O5 C23 117.3(3) .
C33 O7 C34 117.3(3) .
C44 O9 C45 118.0(3) .
C16 O4 C17 117.8(3) .
C38 O8 C39 118.5(3) .
O2 C4 C7 116.1(2) .
O2 C4 C3 123.4(2) .
C7 C4 C3 120.5(3) .
O1 C1 C2 116.0(2) .
O1 C1 C8 123.7(2) .
C8 C1 C2 120.3(3) .
C10 C19 H19 119.1 .
C10 C19 C16 121.9(3) .
C16 C19 H19 119.1 .
C19 C10 C11 118.2(3) .
C19 C10 C9 120.5(3) .
C11 C10 C9 121.2(2) .
C4 C7 C9 121.5(3) .
C8 C7 C4 118.5(3) .
C8 C7 C9 120.0(3) .
O3 C11 C10 116.2(2) .
O3 C11 C14 123.8(3) .
C14 C11 C10 120.1(3) .
C1 C2 C53 120.9(2) .
C3 C2 C1 118.3(3) .
C3 C2 C53 120.8(3) .
O10 C49 C48 116.8(3) .
O10 C49 C52 123.1(3) .
C52 C49 C48 120.1(3) .
C49 C48 C53 121.1(3) .
C47 C48 C49 118.6(3) .
C47 C48 C53 120.3(3) .
O4 C16 C19 123.6(3) .
O4 C16 C15 116.1(3) .
C19 C16 C15 120.3(3) .
O1 C54 H54A 110.3 .
O1 C54 H54B 110.3 .
O1 C54 C55 107.2(3) .
H54A C54 H54B 108.5 .
C55 C54 H54A 110.3 .
C55 C54 H54B 110.3 .
C10 C9 C7 111.4(2) .
C10 C9 H9A 109.3 .
C10 C9 H9B 109.3 .
C7 C9 H9A 109.3 .
C7 C9 H9B 109.3 .
H9A C9 H9B 108.0 .
C1 C8 H8 119.3 .
C7 C8 C1 121.3(3) .
C7 C8 H8 119.3 .
C4 C3 H3 119.4 .
C2 C3 C4 121.1(3) .
C2 C3 H3 119.4 .
C2 C53 C48 112.6(2) .
C2 C53 H53A 109.1 .
C2 C53 H53B 109.1 .
C48 C53 H53A 109.1 .
C48 C53 H53B 109.1 .
H53A C53 H53B 107.8 .
C11 C14 H14 119.3 .
C15 C14 C11 121.5(3) .
C15 C14 H14 119.3 .
O9 C44 C43 116.2(3) .
O9 C44 C47 123.9(3) .
C47 C44 C43 119.9(3) .
O7 C33 C32 115.8(3) .
C36 C33 O7 123.6(3) .
C36 C33 C32 120.5(3) .
O6 C27 C30 123.4(3) .
O6 C27 C26 116.1(3) .
C26 C27 C30 120.5(3) .
C33 C32 C31 121.8(3) .
C41 C32 C33 117.7(3) .
C41 C32 C31 120.5(3) .
C16 C15 C20 121.8(3) .
C14 C15 C16 118.1(3) .
C14 C15 C20 120.0(3) .
O5 C22 C21 116.6(3) .
O5 C22 C25 123.3(3) .
C25 C22 C21 120.2(3) .
C44 C43 C42 121.7(3) .
C52 C43 C44 118.5(3) .
C52 C43 C42 119.7(3) .
O8 C38 C37 116.4(3) .
O8 C38 C41 123.6(3) .
C41 C38 C37 119.9(3) .
C38 C37 C42 121.6(3) .
C36 C37 C38 118.5(3) .
C36 C37 C42 119.8(3) .
C27 C30 H30 119.4 .
C21 C30 C27 121.1(3) .
C21 C30 H30 119.4 .
C22 C21 C20 121.3(3) .
C30 C21 C22 118.5(3) .
C30 C21 C20 120.2(3) .
C49 C52 C43 121.4(3) .
C49 C52 H52 119.3 .
C43 C52 H52 119.3 .
C32 C41 H41 119.0 .
C38 C41 C32 122.0(3) .
C38 C41 H41 119.0 .
O10 C50 H50A 110.2 .
O10 C50 H50B 110.2 .
O10 C50 C51 107.6(3) .
H50A C50 H50B 108.5 .
C51 C50 H50A 110.2 .
C51 C50 H50B 110.2 .
C48 C47 C44 121.4(3) .
C48 C47 H47 119.3 .
C44 C47 H47 119.3 .
C27 C26 C25 118.3(3) .
C27 C26 C31 121.3(3) .
C25 C26 C31 120.4(3) .
C15 C20 H20A 109.4 .
C15 C20 H20B 109.4 .
C21 C20 C15 111.2(2) .
C21 C20 H20A 109.4 .
C21 C20 H20B 109.4 .
H20A C20 H20B 108.0 .
C33 C36 C37 121.4(3) .
C33 C36 H36 119.3 .
C37 C36 H36 119.3 .
C22 C25 C26 121.4(3) .
C22 C25 H25 119.3 .
C26 C25 H25 119.3 .
O2 C5 H5A 110.2 .
O2 C5 H5B 110.2 .
O2 C5 C6 107.7(3) .
H5A C5 H5B 108.5 .
C6 C5 H5A 110.2 .
C6 C5 H5B 110.2 .
O3 C12 H12A 110.3 .
O3 C12 H12B 110.3 .
O3 C12 C13 107.3(3) .
H12A C12 H12B 108.5 .
C13 C12 H12A 110.3 .
C13 C12 H12B 110.3 .
C43 C42 C37 110.3(3) .
C43 C42 H42A 109.6 .
C43 C42 H42B 109.6 .
C37 C42 H42A 109.6 .
C37 C42 H42B 109.6 .
H42A C42 H42B 108.1 .
C32 C31 C26 113.6(2) .
C32 C31 H31A 108.8 .
C32 C31 H31B 108.8 .
C26 C31 H31A 108.8 .
C26 C31 H31B 108.8 .
H31A C31 H31B 107.7 .
O5 C23 H23A 110.1 .
O5 C23 H23B 110.1 .
O5 C23 C24 107.9(3) .
H23A C23 H23B 108.4 .
C24 C23 H23A 110.1 .
C24 C23 H23B 110.1 .
C54 C55 H55A 109.5 .
C54 C55 H55B 109.5 .
C54 C55 H55C 109.5 .
H55A C55 H55B 109.5 .
H55A C55 H55C 109.5 .
H55B C55 H55C 109.5 .
O6 C28 H28A 110.3 .
O6 C28 H28B 110.3 .
O6 C28 C29 107.3(3) .
H28A C28 H28B 108.5 .
C29 C28 H28A 110.3 .
C29 C28 H28B 110.3 .
C12 C13 H13A 109.5 .
C12 C13 H13B 109.5 .
C12 C13 H13C 109.5 .
H13A C13 H13B 109.5 .
H13A C13 H13C 109.5 .
H13B C13 H13C 109.5 .
C50 C51 H51A 109.5 .
C50 C51 H51B 109.5 .
C50 C51 H51C 109.5 .
H51A C51 H51B 109.5 .
H51A C51 H51C 109.5 .
H51B C51 H51C 109.5 .
O7 C34 H34A 110.4 .
O7 C34 H34B 110.4 .
O7 C34 C35 106.7(3) .
H34A C34 H34B 108.6 .
C35 C34 H34A 110.4 .
C35 C34 H34B 110.4 .
C23 C24 H24A 109.5 .
C23 C24 H24B 109.5 .
C23 C24 H24C 109.5 .
H24A C24 H24B 109.5 .
H24A C24 H24C 109.5 .
H24B C24 H24C 109.5 .
O4 C17 H17A 110.3 .
O4 C17 H17B 110.3 .
O4 C17 C18 107.1(4) .
H17A C17 H17B 108.5 .
C18 C17 H17A 110.3 .
C18 C17 H17B 110.3 .
C5 C6 H6A 109.5 .
C5 C6 H6B 109.5 .
C5 C6 H6C 109.5 .
H6A C6 H6B 109.5 .
H6A C6 H6C 109.5 .
H6B C6 H6C 109.5 .
C34 C35 H35A 109.5 .
C34 C35 H35B 109.5 .
C34 C35 H35C 109.5 .
H35A C35 H35B 109.5 .
H35A C35 H35C 109.5 .
H35B C35 H35C 109.5 .
O8 C39 H39A 110.2 .
O8 C39 H39B 110.2 .
O8 C39 C40 107.5(4) .
H39A C39 H39B 108.5 .
C40 C39 H39A 110.2 .
C40 C39 H39B 110.2 .
O9 C45 H45A 110.2 .
O9 C45 H45B 110.2 .
O9 C45 C46 107.6(4) .
H45A C45 H45B 108.5 .
C46 C45 H45A 110.2 .
C46 C45 H45B 110.2 .
C28 C29 H29A 109.5 .
C28 C29 H29B 109.5 .
C28 C29 H29C 109.5 .
H29A C29 H29B 109.5 .
H29A C29 H29C 109.5 .
H29B C29 H29C 109.5 .
C39 C40 H40A 109.5 .
C39 C40 H40B 109.5 .
C39 C40 H40C 109.5 .
H40A C40 H40B 109.5 .
H40A C40 H40C 109.5 .
H40B C40 H40C 109.5 .
C45 C46 H46A 109.5 .
C45 C46 H46B 109.5 .
C45 C46 H46C 109.5 .
H46A C46 H46B 109.5 .
H46A C46 H46C 109.5 .
H46B C46 H46C 109.5 .
C17 C18 H18A 109.5 .
C17 C18 H18B 109.5 .
C17 C18 H18C 109.5 .
H18A C18 H18B 109.5 .
H18A C18 H18C 109.5 .
H18B C18 H18C 109.5 .
H56A C56 H56B 107.6 .
C57 C56 H56A 108.7 .
C57 C56 H56B 108.7 .
C60 C56 H56A 108.7 .
C60 C56 H56B 108.7 .
C60 C56 C57 114.2(6) .
C56 C57 H57 123.3 .
C58 C57 C56 113.3(6) .
C58 C57 H57 123.3 .
C57 C58 H58 124.4 .
C59 C58 C57 111.2(6) .
C59 C58 H58 124.4 .
C56 C60 H60A 109.5 .
C56 C60 H60B 109.5 .
C56 C60 H60C 109.5 .
H60A C60 H60B 109.5 .
H60A C60 H60C 109.5 .
H60B C60 H60C 109.5 .
C58 C59 H59A 109.5 .
C58 C59 H59B 109.5 .
C58 C59 H59C 109.5 .
H59A C59 H59B 109.5 .
H59A C59 H59C 109.5 .
H59B C59 H59C 109.5 .
H60D C60A H60E 109.5 .
H60D C60A H60F 109.5 .
H60E C60A H60F 109.5 .
C56A C60A H60D 109.5 .
C56A C60A H60E 109.5 .
C56A C60A H60F 109.5 .
C60A C56A H56C 124.8 .
C60A C56A C57A 110.4(8) .
C57A C56A H56C 124.8 .
C56A C57A H57A 123.9 .
C58A C57A C56A 112.2(9) .
C58A C57A H57A 123.9 .
C57A C58A H58A 108.7 .
C57A C58A H58B 108.7 .
C57A C58A C59A 114.4(8) .
H58A C58A H58B 107.6 .
C59A C58A H58A 108.7 .
C59A C58A H58B 108.7 .
C58A C59A H59D 109.5 .
C58A C59A H59E 109.5 .
C58A C59A H59F 109.5 .
H59D C59A H59E 109.5 .
H59D C59A H59F 109.5 .
H59E C59A H59F 109.5 .
Cl1 Cl1 C61 133.6(17) 3_656
Cl1 C61 Cl3A 115.1(14) .
Cl1 C61 H61A 105.3 .
Cl1 C61 H61B 105.3 .
Cl1 C61 H61C 108.5 .
Cl1 C61 H61D 108.5 .
Cl3 C61 Cl1 127.8(17) .
Cl3 C61 H61A 105.3 .
Cl3 C61 H61B 105.3 .
Cl3A C61 H61C 108.5 .
Cl3A C61 H61D 108.5 .
H61A C61 H61B 106.0 .
H61C C61 H61D 107.5 .

loop_
_geom_bond_atom_site_label_1
_geom_bond_atom_site_label_2
_geom_bond_distance
_geom_bond_site_symmetry_2
O1 C1 1.384(3) .
O1 C54 1.434(3) .
O10 C49 1.379(3) .
O10 C50 1.426(4) .
O2 C4 1.385(3) .
O2 C5 1.413(4) .
O3 C11 1.382(3) .
O3 C12 1.423(4) .
O6 C27 1.383(4) .
O6 C28 1.419(4) .
O5 C22 1.377(4) .
O5 C23 1.430(4) .
O7 C33 1.385(3) .
O7 C34 1.431(4) .
O9 C44 1.382(4) .
O9 C45 1.406(4) .
O4 C16 1.383(3) .
O4 C17 1.432(4) .
O8 C38 1.384(4) .
O8 C39 1.417(5) .
C4 C7 1.389(4) .
C4 C3 1.395(4) .
C1 C2 1.401(4) .
C1 C8 1.387(4) .
C19 H19 0.9500 .
C19 C10 1.379(4) .
C19 C16 1.384(4) .
C10 C11 1.403(4) .
C10 C9 1.511(4) .
C7 C9 1.521(4) .
C7 C8 1.386(4) .
C11 C14 1.389(4) .
C2 C3 1.386(4) .
C2 C53 1.511(4) .
C49 C48 1.388(4) .
C49 C52 1.386(4) .
C48 C53 1.522(4) .
C48 C47 1.387(4) .
C16 C15 1.398(4) .
C54 H54A 0.9900 .
C54 H54B 0.9900 .
C54 C55 1.500(4) .
C9 H9A 0.9900 .
C9 H9B 0.9900 .
C8 H8 0.9500 .
C3 H3 0.9500 .
C53 H53A 0.9900 .
C53 H53B 0.9900 .
C14 H14 0.9500 .
C14 C15 1.389(4) .
C44 C43 1.392(4) .
C44 C47 1.389(5) .
C33 C32 1.396(5) .
C33 C36 1.382(4) .
C27 C30 1.394(5) .
C27 C26 1.385(4) .
C32 C41 1.390(4) .
C32 C31 1.510(4) .
C15 C20 1.517(4) .
C22 C21 1.391(4) .
C22 C25 1.390(5) .
C43 C52 1.388(4) .
C43 C42 1.516(5) .
C38 C37 1.392(5) .
C38 C41 1.385(5) .
C37 C36 1.388(4) .
C37 C42 1.520(4) .
C30 H30 0.9500 .
C30 C21 1.388(4) .
C21 C20 1.513(5) .
C52 H52 0.9500 .
C41 H41 0.9500 .
C50 H50A 0.9900 .
C50 H50B 0.9900 .
C50 C51 1.493(4) .
C47 H47 0.9500 .
C26 C25 1.391(4) .
C26 C31 1.522(5) .
C20 H20A 0.9900 .
C20 H20B 0.9900 .
C36 H36 0.9500 .
C25 H25 0.9500 .
C5 H5A 0.9900 .
C5 H5B 0.9900 .
C5 C6 1.500(5) .
C12 H12A 0.9900 .
C12 H12B 0.9900 .
C12 C13 1.512(4) .
C42 H42A 0.9900 .
C42 H42B 0.9900 .
C31 H31A 0.9900 .
C31 H31B 0.9900 .
C23 H23A 0.9900 .
C23 H23B 0.9900 .
C23 C24 1.491(5) .
C55 H55A 0.9800 .
C55 H55B 0.9800 .
C55 H55C 0.9800 .
C28 H28A 0.9900 .
C28 H28B 0.9900 .
C28 C29 1.496(5) .
C13 H13A 0.9800 .
C13 H13B 0.9800 .
C13 H13C 0.9800 .
C51 H51A 0.9800 .
C51 H51B 0.9800 .
C51 H51C 0.9800 .
C34 H34A 0.9900 .
C34 H34B 0.9900 .
C34 C35 1.510(5) .
C24 H24A 0.9800 .
C24 H24B 0.9800 .
C24 H24C 0.9800 .
C17 H17A 0.9900 .
C17 H17B 0.9900 .
C17 C18 1.500(5) .
C6 H6A 0.9800 .
C6 H6B 0.9800 .
C6 H6C 0.9800 .
C35 H35A 0.9800 .
C35 H35B 0.9800 .
C35 H35C 0.9800 .
C39 H39A 0.9900 .
C39 H39B 0.9900 .
C39 C40 1.503(5) .
C45 H45A 0.9900 .
C45 H45B 0.9900 .
C45 C46 1.506(6) .
C29 H29A 0.9800 .
C29 H29B 0.9800 .
C29 H29C 0.9800 .
C40 H40A 0.9800 .
C40 H40B 0.9800 .
C40 H40C 0.9800 .
C46 H46A 0.9800 .
C46 H46B 0.9800 .
C46 H46C 0.9800 .
C18 H18A 0.9800 .
C18 H18B 0.9800 .
C18 H18C 0.9800 .
C56 H56A 0.9900 .
C56 H56B 0.9900 .
C56 C57 1.456(11) .
C56 C60 1.432(11) .
C57 H57 0.9500 .
C57 C58 1.439(11) .
C58 H58 0.9500 .
C58 C59 1.364(12) .
C60 H60A 0.9800 .
C60 H60B 0.9800 .
C60 H60C 0.9800 .
C59 H59A 0.9800 .
C59 H59B 0.9800 .
C59 H59C 0.9800 .
C60A H60D 0.9800 .
C60A H60E 0.9800 .
C60A H60F 0.9800 .
C60A C56A 1.367(14) .
C56A H56C 0.9500 .
C56A C57A 1.498(14) .
C57A H57A 0.9500 .
C57A C58A 1.416(14) .
C58A H58A 0.9900 .
C58A H58B 0.9900 .
C58A C59A 1.466(15) .
C59A H59D 0.9800 .
C59A H59E 0.9800 .
C59A H59F 0.9800 .
Cl1 Cl1 1.250(18) 3_656
Cl1 C61 1.458(18) .
Cl3 C61 1.34(2) .
Cl3A C61 1.66(2) .
C61 H61A 0.9900 .
C61 H61B 0.9900 .
C61 H61C 0.9900 .
C61 H61D 0.9900 .

loop_
_geom_torsion_atom_site_label_1
_geom_torsion_atom_site_label_2
_geom_torsion_atom_site_label_3
_geom_torsion_atom_site_label_4
_geom_torsion
_geom_torsion_site_symmetry_1
O1 C1 C2 C3 178.4(2) .
O1 C1 C2 C53 -1.2(4) .
O1 C1 C8 C7 -178.5(2) .
O10 C49 C48 C53 -0.8(3) .
O10 C49 C48 C47 178.7(2) .
O10 C49 C52 C43 -177.4(2) .
O2 C4 C7 C9 1.7(4) .
O2 C4 C7 C8 -179.9(2) .
O2 C4 C3 C2 179.6(3) .
O3 C11 C14 C15 -178.7(3) .
O6 C27 C30 C21 180.0(2) .
O6 C27 C26 C25 179.8(2) .
O6 C27 C26 C31 -0.9(4) .
O5 C22 C21 C30 179.0(2) .
O5 C22 C21 C20 0.5(4) .
O5 C22 C25 C26 -179.1(2) .
O7 C33 C32 C41 179.8(3) .
O7 C33 C32 C31 0.7(4) .
O7 C33 C36 C37 -178.4(3) .
O9 C44 C43 C52 -179.8(2) .
O9 C44 C43 C42 3.3(4) .
O9 C44 C47 C48 -179.0(2) .
O4 C16 C15 C14 -179.0(3) .
O4 C16 C15 C20 4.0(4) .
O8 C38 C37 C36 -178.9(3) .
O8 C38 C37 C42 5.6(4) .
O8 C38 C41 C32 -179.8(3) .
C4 O2 C5 C6 -174.7(3) .
C4 C7 C9 C10 89.9(3) .
C4 C7 C8 C1 -0.3(4) .
C1 O1 C54 C55 178.7(2) .
C1 C2 C3 C4 0.7(4) .
C1 C2 C53 C48 88.0(3) .
C19 C10 C11 O3 -179.4(2) .
C19 C10 C11 C14 1.0(4) .
C19 C10 C9 C7 -88.8(3) .
C19 C16 C15 C14 2.4(4) .
C19 C16 C15 C20 -174.6(3) .
C10 C19 C16 O4 -179.1(3) .
C10 C19 C16 C15 -0.5(4) .
C10 C11 C14 C15 0.8(4) .
C7 C4 C3 C2 0.7(4) .
C11 O3 C12 C13 178.1(3) .
C11 C10 C9 C7 87.7(3) .
C11 C14 C15 C16 -2.5(4) .
C11 C14 C15 C20 174.5(3) .
C2 C1 C8 C7 1.8(4) .
C49 O10 C50 C51 177.6(2) .
C49 C48 C53 C2 87.3(3) .
C49 C48 C47 C44 -1.0(4) .
C48 C49 C52 C43 1.9(4) .
C16 O4 C17 C18 -173.6(4) .
C16 C19 C10 C11 -1.2(4) .
C16 C19 C10 C9 175.4(3) .
C16 C15 C20 C21 89.9(4) .
C54 O1 C1 C2 178.3(2) .
C54 O1 C1 C8 -1.4(4) .
C9 C10 C11 O3 4.1(4) .
C9 C10 C11 C14 -175.5(3) .
C9 C7 C8 C1 178.1(2) .
C8 C1 C2 C3 -1.9(4) .
C8 C1 C2 C53 178.5(3) .
C8 C7 C9 C10 -88.5(3) .
C3 C4 C7 C9 -179.3(3) .
C3 C4 C7 C8 -0.9(4) .
C3 C2 C53 C48 -91.5(3) .
C53 C2 C3 C4 -179.8(3) .
C53 C48 C47 C44 178.5(2) .
C14 C15 C20 C21 -87.0(3) .
C44 O9 C45 C46 -177.4(3) .
C44 C43 C52 C49 -1.5(4) .
C44 C43 C42 C37 91.0(3) .
C33 O7 C34 C35 -178.3(3) .
C33 C32 C41 C38 -1.3(5) .
C33 C32 C31 C26 86.9(4) .
C27 O6 C28 C29 -175.4(3) .
C27 C30 C21 C22 -0.2(4) .
C27 C30 C21 C20 178.4(2) .
C27 C26 C25 C22 0.5(4) .
C27 C26 C31 C32 90.6(3) .
C32 C33 C36 C37 -0.2(5) .
C22 O5 C23 C24 -178.9(2) .
C22 C21 C20 C15 89.6(3) .
C43 C44 C47 C48 1.4(4) .
C38 O8 C39 C40 -176.1(3) .
C38 C37 C36 C33 -1.2(5) .
C38 C37 C42 C43 90.2(4) .
C37 C38 C41 C32 0.0(5) .
C30 C27 C26 C25 -1.3(4) .
C30 C27 C26 C31 177.9(3) .
C30 C21 C20 C15 -88.9(3) .
C21 C22 C25 C26 0.5(4) .
C52 C49 C48 C53 179.8(2) .
C52 C49 C48 C47 -0.7(4) .
C52 C43 C42 C37 -85.9(3) .
C41 C32 C31 C26 -92.1(4) .
C41 C38 C37 C36 1.3(5) .
C41 C38 C37 C42 -174.2(3) .
C50 O10 C49 C48 176.5(2) .
C50 O10 C49 C52 -4.1(4) .
C47 C48 C53 C2 -92.2(3) .
C47 C44 C43 C52 -0.2(4) .
C47 C44 C43 C42 -177.1(3) .
C26 C27 C30 C21 1.2(4) .
C36 C33 C32 C41 1.4(5) .
C36 C33 C32 C31 -177.6(3) .
C36 C37 C42 C43 -85.2(4) .
C25 C22 C21 C30 -0.6(4) .
C25 C22 C21 C20 -179.2(2) .
C25 C26 C31 C32 -90.1(3) .
C5 O2 C4 C7 175.8(3) .
C5 O2 C4 C3 -3.2(4) .
C12 O3 C11 C10 -177.0(3) .
C12 O3 C11 C14 2.6(4) .
C42 C43 C52 C49 175.5(2) .
C42 C37 C36 C33 174.3(3) .
C31 C32 C41 C38 177.7(3) .
C31 C26 C25 C22 -178.8(2) .
C23 O5 C22 C21 178.9(2) .
C23 O5 C22 C25 -1.4(4) .
C28 O6 C27 C30 -6.0(4) .
C28 O6 C27 C26 172.7(3) .
C34 O7 C33 C32 174.8(3) .
C34 O7 C33 C36 -6.9(5) .
C17 O4 C16 C19 -8.4(5) .
C17 O4 C16 C15 173.0(3) .
C39 O8 C38 C37 -179.8(3) .
C39 O8 C38 C41 0.0(5) .
C45 O9 C44 C43 177.3(3) .
C45 O9 C44 C47 -2.2(4) .
C56 C57 C58 C59 -179.0(5) .
C60 C56 C57 C58 179.7(5) .
C60A C56A C57A C58A -178.8(7) .
C56A C57A C58A C59A -179.0(6) .
Cl1 Cl1 C61 Cl3 -84(3) 3_656
Cl1 Cl1 C61 Cl3A 138.9(18) 3_656
